data_7243680
loop_
_publ_author_name
'Cheng, Xinglian'
'Sui, Xin'
'Xu, Jiayu'
'Liu, Xu'
'Chen, Mingyang'
'Zhu, Yan'

_publ_section_title
;
 On the photocatalysis evolution of heteroatom-doped Ag4M2 nanoclusters
;
_journal_issue 52
_journal_name_full 'RSC Advances'
_journal_page_first 32526
_journal_page_last 32532
_journal_paper_doi 10.1039/D1RA06388J
_journal_volume 11
_journal_year 2021
_chemical_formula_sum 'C160 H176 Ag8 O12 Pt4 S16'
_chemical_formula_weight 4447.28
_space_group_crystal_system monoclinic
_space_group_IT_number 15
_space_group_name_Hall '-C 2yc'
_space_group_name_H-M_alt 'C 1 2/c 1'
_atom_sites_solution_hydrogens geom
_audit_block_doi 10.5517/ccdc.csd.cc25twgc
_audit_creation_method SHELXL-2014/7
_audit_update_record
;
2020-08-03 deposited with the CCDC.	2021-09-27 downloaded from the CCDC.
;
_cell_angle_alpha 90
_cell_angle_beta 90.493(12)
_cell_angle_gamma 90
_cell_formula_units_Z 2
_cell_length_a 12.125(3)
_cell_length_b 26.995(5)
_cell_length_c 21.902(5)
_cell_measurement_temperature 293(2)
_cell_volume 7169(3)
_computing_structure_refinement 'SHELXL-2014/7 (Sheldrick, 2014)'
_diffrn_ambient_temperature 293(2)
_diffrn_measured_fraction_theta_full 0.999
_diffrn_measured_fraction_theta_max 0.993
_diffrn_radiation_type MoK\a
_diffrn_radiation_wavelength 0.71073
_diffrn_reflns_av_R_equivalents 0.0696
_diffrn_reflns_av_unetI/netI 0.0381
_diffrn_reflns_Laue_measured_fraction_full 0.999
_diffrn_reflns_Laue_measured_fraction_max 0.993
_diffrn_reflns_limit_h_max 15
_diffrn_reflns_limit_h_min -15
_diffrn_reflns_limit_k_max 33
_diffrn_reflns_limit_k_min -33
_diffrn_reflns_limit_l_max 27
_diffrn_reflns_limit_l_min -27
_diffrn_reflns_number 50749
_diffrn_reflns_point_group_measured_fraction_full 0.999
_diffrn_reflns_point_group_measured_fraction_max 0.993
_diffrn_reflns_theta_full 25.242
_diffrn_reflns_theta_max 26.480
_diffrn_reflns_theta_min 2.395
_exptl_absorpt_coefficient_mu 5.249
_exptl_crystal_density_diffrn 2.060
_exptl_crystal_F_000 4352
_refine_diff_density_max 1.078
_refine_diff_density_min -0.677
_refine_diff_density_rms 0.131
_refine_ls_extinction_method none
_refine_ls_goodness_of_fit_ref 0.977
_refine_ls_hydrogen_treatment constr
_refine_ls_matrix_type full
_refine_ls_number_parameters 387
_refine_ls_number_reflns 7379
_refine_ls_number_restraints 0
_refine_ls_restrained_S_all 0.977
_refine_ls_R_factor_all 0.0517
_refine_ls_R_factor_gt 0.0293
_refine_ls_shift/su_max 0.178
_refine_ls_shift/su_mean 0.005
_refine_ls_structure_factor_coef Fsqd
_refine_ls_weighting_details 'w=1/[\s^2^(Fo^2^)+(0.0180P)^2^+48.4583P] where P=(Fo^2^+2Fc^2^)/3'
_refine_ls_weighting_scheme calc
_refine_ls_wR_factor_gt 0.0520
_refine_ls_wR_factor_ref 0.0590
_reflns_Friedel_coverage 0.000
_reflns_number_gt 5691
_reflns_number_total 7379
_reflns_threshold_expression 'I > 2\s(I)'
_cod_data_source_file d1ra06388j2.cif
_cod_data_source_block mo_ZhuAgPt_0m
_cod_original_cell_volume 7168(3)
_cod_original_sg_symbol_H-M 'C 2/c'
_cod_database_code 7243680
_shelx_shelxl_version_number 2014/7
_shelx_space_group_comment
;
The symmetry employed for this shelxl refinement is uniquely defined
by the following loop, which should always be used as a source of
symmetry information in preference to the above space-group names.
They are only intended as comments.
;

loop_
_space_group_symop_operation_xyz
'x, y, z'
'-x, y, -z+1/2'
'x+1/2, y+1/2, z'
'-x+1/2, y+1/2, -z+1/2'
'-x, -y, -z'
'x, -y, z-1/2'
'-x+1/2, -y+1/2, -z'
'x+1/2, -y+1/2, z-1/2'

loop_
_atom_site_label
_atom_site_type_symbol
_atom_site_fract_x
_atom_site_fract_y
_atom_site_fract_z
_atom_site_U_iso_or_equiv
_atom_site_adp_type
_atom_site_occupancy
_atom_site_site_symmetry_order
_atom_site_calc_flag
_atom_site_refinement_flags_posn
_atom_site_refinement_flags_adp
_atom_site_refinement_flags_occupancy
_atom_site_disorder_assembly
_atom_site_disorder_group
Pt1 Pt 1.0000 0.07054(2) 0.7500 0.01422(6) Uani 1 2 d S T P . .
Pt2 Pt 1.0000 0.24836(2) 0.7500 0.01467(6) Uani 1 2 d S T P . .
Ag1 Ag 1.09490(3) 0.15809(2) 0.66347(2) 0.02500(9) Uani 1 1 d . . . . .
Ag2 Ag 0.84642(3) 0.15942(2) 0.69828(2) 0.02515(9) Uani 1 1 d . . . . .
S1 S 1.09763(10) 0.24635(4) 0.65876(5) 0.0208(3) Uani 1 1 d . . . . .
S2 S 0.83359(10) 0.24761(4) 0.69486(5) 0.0203(3) Uani 1 1 d . . . . .
S3 S 0.82514(10) 0.07144(4) 0.70296(5) 0.0187(2) Uani 1 1 d . . . . .
S4 S 1.08467(10) 0.06985(4) 0.65389(5) 0.0188(2) Uani 1 1 d . . . . .
C3 C 0.8573(4) 0.26736(17) 0.6184(2) 0.0186(10) Uani 1 1 d . . . . .
C4 C 0.8670(4) 0.23389(18) 0.5705(2) 0.0260(11) Uani 1 1 d . . . . .
H9 H 0.8617 0.2001 0.5782 0.031 Uiso 1 1 calc R U . . .
C5 C 0.8842(5) 0.2501(2) 0.5116(2) 0.0358(14) Uani 1 1 d . . . . .
H8 H 0.8920 0.2271 0.4804 0.043 Uiso 1 1 calc R U . . .
C6 C 0.8900(5) 0.2998(2) 0.4982(2) 0.0350(13) Uani 1 1 d . . . . .
C7 C 0.8808(4) 0.33271(19) 0.5464(2) 0.0280(12) Uani 1 1 d . . . . .
H1 H 0.8861 0.3664 0.5381 0.034 Uiso 1 1 calc R U . . .
C8 C 0.8641(4) 0.31813(17) 0.6065(2) 0.0201(10) Uani 1 1 d . . . . .
C9 C 0.8562(5) 0.35610(18) 0.6562(2) 0.0310(12) Uani 1 1 d . . . . .
H3 H 0.9184 0.3529 0.6834 0.046 Uiso 1 1 calc R U . . .
H2 H 0.7894 0.3511 0.6786 0.046 Uiso 1 1 calc R U . . .
H4 H 0.8559 0.3887 0.6386 0.046 Uiso 1 1 calc R U . . .
C10 C 0.9067(6) 0.3179(3) 0.4338(3) 0.0576(19) Uani 1 1 d . . . . .
H7 H 0.9840 0.3231 0.4269 0.086 Uiso 1 1 calc R U . . .
H5 H 0.8677 0.3485 0.4279 0.086 Uiso 1 1 calc R U . . .
H6 H 0.8792 0.2936 0.4056 0.086 Uiso 1 1 calc R U . . .
C15 C 0.7178(4) 0.06024(17) 0.7571(2) 0.0186(10) Uani 1 1 d . . . . .
C16 C 0.6548(4) 0.09929(18) 0.7798(2) 0.0246(11) Uani 1 1 d . . . . .
H18 H 0.6698 0.1316 0.7679 0.029 Uiso 1 1 calc R U . . .
C17 C 0.5694(4) 0.0899(2) 0.8203(2) 0.0310(12) Uani 1 1 d . . . . .
H17 H 0.5287 0.1162 0.8358 0.037 Uiso 1 1 calc R U . . .
C18 C 0.5445(4) 0.0424(2) 0.8375(2) 0.0337(13) Uani 1 1 d . . . . .
C19 C 0.6059(4) 0.00448(19) 0.8132(2) 0.0296(12) Uani 1 1 d . . . . .
H10 H 0.5879 -0.0279 0.8237 0.036 Uiso 1 1 calc R U . . .
C20 C 0.6938(4) 0.01193(17) 0.7735(2) 0.0215(10) Uani 1 1 d . . . . .
C21 C 0.7586(5) -0.03107(19) 0.7493(3) 0.0384(14) Uani 1 1 d . . . . .
H13 H 0.8332 -0.0292 0.7642 0.058 Uiso 1 1 calc R U . . .
H11 H 0.7583 -0.0301 0.7055 0.058 Uiso 1 1 calc R U . . .
H12 H 0.7257 -0.0615 0.7628 0.058 Uiso 1 1 calc R U . . .
C22 C 0.4510(5) 0.0323(3) 0.8817(3) 0.0505(17) Uani 1 1 d . . . . .
H15 H 0.3854 0.0488 0.8677 0.076 Uiso 1 1 calc R U . . .
H16 H 0.4710 0.0445 0.9215 0.076 Uiso 1 1 calc R U . . .
H14 H 0.4378 -0.0027 0.8838 0.076 Uiso 1 1 calc R U . . .
C23 C 0.9842(4) 0.05699(16) 0.5961(2) 0.0187(10) Uani 1 1 d . . . . .
C24 C 0.9439(4) 0.09398(18) 0.5580(2) 0.0252(11) Uani 1 1 d . . . . .
H19 H 0.9697 0.1262 0.5625 0.030 Uiso 1 1 calc R U . . .
C25 C 0.8654(4) 0.0834(2) 0.5133(2) 0.0319(13) Uani 1 1 d . . . . .
H27 H 0.8388 0.1086 0.4883 0.038 Uiso 1 1 calc R U . . .
C26 C 0.8265(4) 0.0355(2) 0.5056(2) 0.0321(13) Uani 1 1 d . . . . .
C27 C 0.7385(5) 0.0237(3) 0.4585(3) 0.0519(17) Uani 1 1 d . . . . .
H20 H 0.6682 0.0213 0.4781 0.078 Uiso 1 1 calc R U . . .
H22 H 0.7554 -0.0073 0.4392 0.078 Uiso 1 1 calc R U . . .
H21 H 0.7361 0.0495 0.4284 0.078 Uiso 1 1 calc R U . . .
C28 C 0.8704(4) -0.00062(19) 0.5426(2) 0.0304(12) Uani 1 1 d . . . . .
H23 H 0.8459 -0.0330 0.5372 0.036 Uiso 1 1 calc R U . . .
C29 C 0.9484(4) 0.00808(17) 0.5874(2) 0.0203(10) Uani 1 1 d . . . . .
C30 C 0.9918(5) -0.03381(18) 0.6261(2) 0.0335(13) Uani 1 1 d . . . . .
H26 H 0.9678 -0.0648 0.6091 0.050 Uiso 1 1 calc R U . . .
H25 H 0.9644 -0.0306 0.6669 0.050 Uiso 1 1 calc R U . . .
H24 H 1.0710 -0.0328 0.6269 0.050 Uiso 1 1 calc R U . . .
C31 C 1.2351(4) 0.26860(17) 0.66767(19) 0.0185(10) Uani 1 1 d . . . . .
C32 C 1.2526(4) 0.31989(17) 0.6639(2) 0.0213(10) Uani 1 1 d . . . . .
C33 C 1.3606(4) 0.33660(19) 0.6654(2) 0.0282(11) Uani 1 1 d . . . . .
H33 H 1.3729 0.3705 0.6627 0.034 Uiso 1 1 calc R U . . .
C34 C 1.4507(4) 0.3058(2) 0.6706(2) 0.0307(12) Uani 1 1 d . . . . .
C35 C 1.5671(5) 0.3261(2) 0.6700(3) 0.0454(16) Uani 1 1 d . . . . .
H30 H 1.5696 0.3568 0.6921 0.068 Uiso 1 1 calc R U . . .
H28 H 1.5892 0.3317 0.6286 0.068 Uiso 1 1 calc R U . . .
H29 H 1.6163 0.3027 0.6889 0.068 Uiso 1 1 calc R U . . .
C36 C 1.4313(4) 0.2554(2) 0.6756(2) 0.0294(12) Uani 1 1 d . . . . .
H32 H 1.4904 0.2337 0.6800 0.035 Uiso 1 1 calc R U . . .
C37 C 1.3245(4) 0.23693(18) 0.6739(2) 0.0235(11) Uani 1 1 d . . . . .
H31 H 1.3128 0.2030 0.6770 0.028 Uiso 1 1 calc R U . . .
C38 C 1.1586(4) 0.35591(18) 0.6575(3) 0.0321(13) Uani 1 1 d . . . . .
H38A H 1.0900 0.3381 0.6573 0.048 Uiso 1 1 calc R U . . .
H38B H 1.1600 0.3786 0.6912 0.048 Uiso 1 1 calc R U . . .
H38C H 1.1658 0.3739 0.6200 0.048 Uiso 1 1 calc R U . . .
C39 C 0.2239(7) 0.2751(3) 0.4944(3) 0.070(3) Uani 1 1 d . . . . .
H39A H 0.1840 0.2732 0.4559 0.084 Uiso 1 1 calc R U . . .
H39B H 0.1695 0.2802 0.5260 0.084 Uiso 1 1 calc R U . . .
C40 C 0.2912(8) 0.3187(3) 0.4925(3) 0.082(3) Uani 1 1 d . . . . .
H40A H 0.3466 0.3141 0.4613 0.098 Uiso 1 1 calc R U . . .
H40B H 0.3295 0.3218 0.5313 0.098 Uiso 1 1 calc R U . . .
C41 C 0.2303(8) 0.3670(3) 0.4795(4) 0.082(3) Uani 1 1 d . . . . .
H41A H 0.2822 0.3939 0.4792 0.122 Uiso 1 1 calc R U . . .
H41B H 0.1938 0.3649 0.4406 0.122 Uiso 1 1 calc R U . . .
H41C H 0.1767 0.3727 0.5108 0.122 Uiso 1 1 calc R U . . .

loop_
_atom_site_aniso_label
_atom_site_aniso_U_11
_atom_site_aniso_U_22
_atom_site_aniso_U_33
_atom_site_aniso_U_23
_atom_site_aniso_U_13
_atom_site_aniso_U_12
Pt1 0.01618(14) 0.01361(12) 0.01287(13) 0.000 -0.00033(10) 0.000
Pt2 0.01724(14) 0.01364(12) 0.01316(13) 0.000 0.00110(10) 0.000
Ag1 0.0284(2) 0.02370(19) 0.02295(19) -0.00485(16) 0.00080(15) -0.01121(18)
Ag2 0.0284(2) 0.02198(18) 0.02511(19) 0.00905(17) -0.00025(15) -0.00397(18)
S1 0.0214(6) 0.0260(6) 0.0149(6) -0.0039(5) 0.0030(5) -0.0089(5)
S2 0.0196(6) 0.0242(6) 0.0171(6) 0.0041(5) -0.0013(5) -0.0024(5)
S3 0.0164(6) 0.0239(6) 0.0157(6) 0.0017(5) -0.0012(5) -0.0011(5)
S4 0.0196(6) 0.0244(6) 0.0123(6) -0.0006(5) 0.0005(5) -0.0038(5)
C3 0.017(2) 0.023(2) 0.016(2) 0.0032(19) -0.0009(19) 0.002(2)
C4 0.035(3) 0.019(2) 0.024(3) 0.000(2) -0.006(2) 0.004(2)
C5 0.048(4) 0.039(3) 0.020(3) -0.006(2) -0.001(3) 0.005(3)
C6 0.037(3) 0.045(3) 0.023(3) 0.008(2) 0.005(2) 0.003(3)
C7 0.026(3) 0.026(3) 0.032(3) 0.015(2) 0.002(2) 0.000(2)
C8 0.014(2) 0.021(2) 0.026(3) 0.002(2) 0.000(2) -0.0009(19)
C9 0.034(3) 0.021(3) 0.037(3) -0.002(2) -0.001(2) -0.001(2)
C10 0.070(5) 0.079(5) 0.023(3) 0.018(3) 0.008(3) 0.001(4)
C15 0.015(2) 0.022(3) 0.018(2) 0.0011(19) 0.0023(19) -0.0003(19)
C16 0.027(3) 0.021(3) 0.026(3) 0.000(2) -0.002(2) -0.002(2)
C17 0.026(3) 0.044(3) 0.024(3) -0.006(2) 0.002(2) 0.004(3)
C18 0.021(3) 0.057(4) 0.023(3) 0.008(3) -0.004(2) -0.005(3)
C19 0.027(3) 0.030(3) 0.033(3) 0.012(2) -0.004(2) -0.009(2)
C20 0.018(2) 0.026(3) 0.020(2) -0.001(2) -0.005(2) -0.002(2)
C21 0.045(4) 0.025(3) 0.046(4) 0.005(2) 0.004(3) -0.002(3)
C22 0.031(3) 0.082(5) 0.039(4) 0.014(3) 0.010(3) 0.003(3)
C23 0.024(3) 0.019(2) 0.012(2) -0.0023(18) -0.0002(19) -0.001(2)
C24 0.033(3) 0.022(3) 0.021(3) -0.003(2) 0.002(2) 0.001(2)
C25 0.037(3) 0.036(3) 0.023(3) -0.002(2) -0.005(2) 0.012(3)
C26 0.026(3) 0.043(3) 0.027(3) -0.011(2) -0.003(2) 0.005(3)
C27 0.045(4) 0.072(5) 0.038(4) -0.021(3) -0.022(3) 0.005(3)
C28 0.033(3) 0.030(3) 0.029(3) -0.011(2) 0.005(2) -0.008(2)
C29 0.022(3) 0.022(2) 0.017(2) -0.0007(19) 0.002(2) -0.004(2)
C30 0.050(4) 0.021(3) 0.029(3) 0.003(2) 0.005(3) -0.005(3)
C31 0.022(3) 0.023(2) 0.010(2) -0.0010(18) 0.0029(19) -0.005(2)
C32 0.022(3) 0.024(2) 0.018(2) 0.0006(19) 0.000(2) -0.006(2)
C33 0.032(3) 0.024(3) 0.029(3) 0.002(2) 0.000(2) -0.007(2)
C34 0.023(3) 0.042(3) 0.027(3) 0.001(2) 0.006(2) -0.011(2)
C35 0.028(3) 0.057(4) 0.051(4) 0.011(3) 0.000(3) -0.012(3)
C36 0.025(3) 0.035(3) 0.028(3) -0.001(2) 0.002(2) 0.009(2)
C37 0.026(3) 0.023(3) 0.022(3) 0.001(2) 0.003(2) 0.000(2)
C38 0.029(3) 0.023(3) 0.044(3) -0.001(2) -0.007(3) 0.000(2)
C39 0.114(7) 0.080(5) 0.016(3) -0.002(3) 0.020(4) -0.039(5)
C40 0.105(7) 0.105(7) 0.036(4) -0.015(4) 0.015(4) -0.032(6)
C41 0.112(8) 0.056(5) 0.078(6) 0.008(4) 0.013(5) -0.008(5)

loop_
_atom_type_symbol
_atom_type_description
_atom_type_scat_dispersion_real
_atom_type_scat_dispersion_imag
_atom_type_scat_source
C C 0.0033 0.0016 'International Tables Vol C Tables 4.2.6.8 and 6.1.1.4'
H H 0.0000 0.0000 'International Tables Vol C Tables 4.2.6.8 and 6.1.1.4'
S S 0.1246 0.1234 'International Tables Vol C Tables 4.2.6.8 and 6.1.1.4'
Ag Ag -0.8971 1.1015 'International Tables Vol C Tables 4.2.6.8 and 6.1.1.4'
Pt Pt -1.7033 8.3905 'International Tables Vol C Tables 4.2.6.8 and 6.1.1.4'
O O 0.0106 0.0060 'International Tables Vol C Tables 4.2.6.8 and 6.1.1.4'

loop_
_geom_angle_atom_site_label_1
_geom_angle_atom_site_label_2
_geom_angle_atom_site_label_3
_geom_angle
_geom_angle_site_symmetry_1
_geom_angle_site_symmetry_3
_geom_angle_publ_flag
S3 Pt1 S3 178.81(6) . 2_756 ?
S3 Pt1 S4 90.39(4) . . ?
S3 Pt1 S4 89.62(4) 2_756 . ?
S3 Pt1 S4 89.62(4) . 2_756 ?
S3 Pt1 S4 90.39(4) 2_756 2_756 ?
S4 Pt1 S4 179.11(6) . 2_756 ?
S3 Pt1 Ag2 47.50(3) . . ?
S3 Pt1 Ag2 131.32(3) 2_756 . ?
S4 Pt1 Ag2 86.95(3) . . ?
S4 Pt1 Ag2 93.72(3) 2_756 . ?
S3 Pt1 Ag2 131.31(3) . 2_756 ?
S3 Pt1 Ag2 47.50(3) 2_756 2_756 ?
S4 Pt1 Ag2 93.72(3) . 2_756 ?
S4 Pt1 Ag2 86.95(3) 2_756 2_756 ?
Ag2 Pt1 Ag2 84.28(2) . 2_756 ?
S3 Pt1 Ag1 85.72(3) . 2_756 ?
S3 Pt1 Ag1 93.41(3) 2_756 2_756 ?
S4 Pt1 Ag1 133.50(3) . 2_756 ?
S4 Pt1 Ag1 47.39(3) 2_756 2_756 ?
Ag2 Pt1 Ag1 57.229(16) . 2_756 ?
Ag2 Pt1 Ag1 57.424(16) 2_756 2_756 ?
S3 Pt1 Ag1 93.41(3) . . ?
S3 Pt1 Ag1 85.72(3) 2_756 . ?
S4 Pt1 Ag1 47.39(3) . . ?
S4 Pt1 Ag1 133.50(3) 2_756 . ?
Ag2 Pt1 Ag1 57.425(16) . . ?
Ag2 Pt1 Ag1 57.229(15) 2_756 . ?
Ag1 Pt1 Ag1 86.55(2) 2_756 . ?
S1 Pt2 S1 177.34(6) 2_756 . ?
S1 Pt2 S2 90.02(5) 2_756 . ?
S1 Pt2 S2 89.96(5) . . ?
S1 Pt2 S2 89.96(5) 2_756 2_756 ?
S1 Pt2 S2 90.02(5) . 2_756 ?
S2 Pt2 S2 179.02(6) . 2_756 ?
S1 Pt2 Ag2 88.72(3) 2_756 2_756 ?
S1 Pt2 Ag2 89.31(3) . 2_756 ?
S2 Pt2 Ag2 131.63(3) . 2_756 ?
S2 Pt2 Ag2 47.39(3) 2_756 2_756 ?
S1 Pt2 Ag2 89.31(3) 2_756 . ?
S1 Pt2 Ag2 88.72(3) . . ?
S2 Pt2 Ag2 47.39(3) . . ?
S2 Pt2 Ag2 131.63(3) 2_756 . ?
Ag2 Pt2 Ag2 84.25(2) 2_756 . ?
S1 Pt2 Ag1 131.07(3) 2_756 . ?
S1 Pt2 Ag1 46.27(3) . . ?
S2 Pt2 Ag1 90.03(3) . . ?
S2 Pt2 Ag1 89.24(3) 2_756 . ?
Ag2 Pt2 Ag1 56.697(16) 2_756 . ?
Ag2 Pt2 Ag1 56.889(16) . . ?
S1 Pt2 Ag1 46.27(3) 2_756 2_756 ?
S1 Pt2 Ag1 131.07(3) . 2_756 ?
S2 Pt2 Ag1 89.24(3) . 2_756 ?
S2 Pt2 Ag1 90.04(3) 2_756 2_756 ?
Ag2 Pt2 Ag1 56.890(16) 2_756 2_756 ?
Ag2 Pt2 Ag1 56.695(15) . 2_756 ?
Ag1 Pt2 Ag1 84.81(2) . 2_756 ?
S1 Ag1 S4 172.20(4) . . ?
S1 Ag1 Ag2 91.57(3) . 2_756 ?
S4 Ag1 Ag2 96.21(3) . 2_756 ?
S1 Ag1 Ag2 90.74(3) . . ?
S4 Ag1 Ag2 89.05(3) . . ?
Ag2 Ag1 Ag2 88.575(19) 2_756 . ?
S1 Ag1 Pt1 139.26(3) . . ?
S4 Ag1 Pt1 46.25(3) . . ?
Ag2 Ag1 Pt1 61.216(13) 2_756 . ?
Ag2 Ag1 Pt1 61.117(12) . . ?
S1 Ag1 Pt2 44.95(3) . . ?
S4 Ag1 Pt2 140.07(3) . . ?
Ag2 Ag1 Pt2 60.626(13) 2_756 . ?
Ag2 Ag1 Pt2 60.535(12) . . ?
Pt1 Ag1 Pt2 94.318(19) . . ?
S2 Ag2 S3 170.04(4) . . ?
S2 Ag2 Ag1 93.24(3) . 2_756 ?
S3 Ag2 Ag1 88.32(3) . 2_756 ?
S2 Ag2 Ag1 93.82(3) . . ?
S3 Ag2 Ag1 95.97(3) . . ?
Ag1 Ag2 Ag1 91.410(19) 2_756 . ?
S2 Ag2 Pt1 141.97(3) . . ?
S3 Ag2 Pt1 46.41(3) . . ?
Ag1 Ag2 Pt1 61.557(12) 2_756 . ?
Ag1 Ag2 Pt1 61.458(14) . . ?
S2 Ag2 Pt2 46.24(3) . . ?
S3 Ag2 Pt2 141.60(3) . . ?
Ag1 Ag2 Pt2 62.677(13) 2_756 . ?
Ag1 Ag2 Pt2 62.575(13) . . ?
Pt1 Ag2 Pt2 95.736(19) . . ?
C31 S1 Pt2 112.32(15) . . ?
C31 S1 Ag1 110.21(16) . . ?
Pt2 S1 Ag1 88.79(4) . . ?
C3 S2 Pt2 109.65(16) . . ?
C3 S2 Ag2 108.46(16) . . ?
Pt2 S2 Ag2 86.37(4) . . ?
C15 S3 Pt1 111.44(16) . . ?
C15 S3 Ag2 105.96(15) . . ?
Pt1 S3 Ag2 86.09(4) . . ?
C23 S4 Pt1 109.67(16) . . ?
C23 S4 Ag1 106.88(15) . . ?
Pt1 S4 Ag1 86.35(4) . . ?
C4 C3 C8 119.3(4) . . ?
C4 C3 S2 122.0(4) . . ?
C8 C3 S2 118.6(4) . . ?
C5 C4 C3 120.9(5) . . ?
C5 C4 H9 119.6 . . ?
C3 C4 H9 119.6 . . ?
C6 C5 C4 121.2(5) . . ?
C6 C5 H8 119.4 . . ?
C4 C5 H8 119.4 . . ?
C5 C6 C7 117.3(5) . . ?
C5 C6 C10 121.5(5) . . ?
C7 C6 C10 121.2(5) . . ?
C6 C7 C8 123.6(5) . . ?
C6 C7 H1 118.2 . . ?
C8 C7 H1 118.2 . . ?
C7 C8 C3 117.7(4) . . ?
C7 C8 C9 120.4(4) . . ?
C3 C8 C9 122.0(4) . . ?
C8 C9 H3 109.5 . . ?
C8 C9 H2 109.5 . . ?
H3 C9 H2 109.5 . . ?
C8 C9 H4 109.5 . . ?
H3 C9 H4 109.5 . . ?
H2 C9 H4 109.5 . . ?
C6 C10 H7 109.5 . . ?
C6 C10 H5 109.5 . . ?
H7 C10 H5 109.5 . . ?
C6 C10 H6 109.5 . . ?
H7 C10 H6 109.5 . . ?
H5 C10 H6 109.5 . . ?
C20 C15 C16 120.1(4) . . ?
C20 C15 S3 119.0(3) . . ?
C16 C15 S3 120.7(4) . . ?
C17 C16 C15 120.1(5) . . ?
C17 C16 H18 119.9 . . ?
C15 C16 H18 119.9 . . ?
C18 C17 C16 120.9(5) . . ?
C18 C17 H17 119.6 . . ?
C16 C17 H17 119.6 . . ?
C17 C18 C19 117.9(5) . . ?
C17 C18 C22 120.7(5) . . ?
C19 C18 C22 121.4(5) . . ?
C18 C19 C20 123.5(5) . . ?
C18 C19 H10 118.2 . . ?
C20 C19 H10 118.2 . . ?
C15 C20 C19 117.4(4) . . ?
C15 C20 C21 121.7(4) . . ?
C19 C20 C21 120.9(5) . . ?
C20 C21 H13 109.5 . . ?
C20 C21 H11 109.5 . . ?
H13 C21 H11 109.5 . . ?
C20 C21 H12 109.5 . . ?
H13 C21 H12 109.5 . . ?
H11 C21 H12 109.5 . . ?
C18 C22 H15 109.5 . . ?
C18 C22 H16 109.5 . . ?
H15 C22 H16 109.5 . . ?
C18 C22 H14 109.5 . . ?
H15 C22 H14 109.5 . . ?
H16 C22 H14 109.5 . . ?
C24 C23 C29 119.3(4) . . ?
C24 C23 S4 121.4(4) . . ?
C29 C23 S4 119.2(3) . . ?
C23 C24 C25 120.7(5) . . ?
C23 C24 H19 119.6 . . ?
C25 C24 H19 119.6 . . ?
C26 C25 C24 120.5(5) . . ?
C26 C25 H27 119.7 . . ?
C24 C25 H27 119.7 . . ?
C28 C26 C25 117.4(5) . . ?
C28 C26 C27 121.5(5) . . ?
C25 C26 C27 121.1(5) . . ?
C26 C27 H20 109.5 . . ?
C26 C27 H22 109.5 . . ?
H20 C27 H22 109.5 . . ?
C26 C27 H21 109.5 . . ?
H20 C27 H21 109.5 . . ?
H22 C27 H21 109.5 . . ?
C26 C28 C29 124.1(5) . . ?
C26 C28 H23 117.9 . . ?
C29 C28 H23 117.9 . . ?
C28 C29 C23 117.8(4) . . ?
C28 C29 C30 120.5(4) . . ?
C23 C29 C30 121.7(4) . . ?
C29 C30 H26 109.5 . . ?
C29 C30 H25 109.5 . . ?
H26 C30 H25 109.5 . . ?
C29 C30 H24 109.5 . . ?
H26 C30 H24 109.5 . . ?
H25 C30 H24 109.5 . . ?
C37 C31 C32 119.7(4) . . ?
C37 C31 S1 122.2(4) . . ?
C32 C31 S1 117.9(4) . . ?
C33 C32 C31 117.6(5) . . ?
C33 C32 C38 120.5(4) . . ?
C31 C32 C38 121.9(4) . . ?
C34 C33 C32 123.7(5) . . ?
C34 C33 H33 118.1 . . ?
C32 C33 H33 118.1 . . ?
C33 C34 C36 117.7(5) . . ?
C33 C34 C35 121.3(5) . . ?
C36 C34 C35 121.0(5) . . ?
C34 C35 H30 109.5 . . ?
C34 C35 H28 109.5 . . ?
H30 C35 H28 109.5 . . ?
C34 C35 H29 109.5 . . ?
H30 C35 H29 109.5 . . ?
H28 C35 H29 109.5 . . ?
C37 C36 C34 120.6(5) . . ?
C37 C36 H32 119.7 . . ?
C34 C36 H32 119.7 . . ?
C31 C37 C36 120.7(5) . . ?
C31 C37 H31 119.7 . . ?
C36 C37 H31 119.7 . . ?
C32 C38 H38A 109.5 . . ?
C32 C38 H38B 109.5 . . ?
H38A C38 H38B 109.5 . . ?
C32 C38 H38C 109.5 . . ?
H38A C38 H38C 109.5 . . ?
H38B C38 H38C 109.5 . . ?
C40 C39 C39 120.2(10) . 7_556 ?
C40 C39 H39A 107.3 . . ?
C39 C39 H39A 107.3 7_556 . ?
C40 C39 H39B 107.3 . . ?
C39 C39 H39B 107.3 7_556 . ?
H39A C39 H39B 106.9 . . ?
C39 C40 C41 115.7(8) . . ?
C39 C40 H40A 108.4 . . ?
C41 C40 H40A 108.4 . . ?
C39 C40 H40B 108.3 . . ?
C41 C40 H40B 108.3 . . ?
H40A C40 H40B 107.4 . . ?
C40 C41 H41A 109.4 . . ?
C40 C41 H41B 109.5 . . ?
H41A C41 H41B 109.5 . . ?
C40 C41 H41C 109.5 . . ?
H41A C41 H41C 109.5 . . ?
H41B C41 H41C 109.5 . . ?

loop_
_geom_bond_atom_site_label_1
_geom_bond_atom_site_label_2
_geom_bond_distance
_geom_bond_site_symmetry_2
_geom_bond_publ_flag
Pt1 S3 2.3494(13) . ?
Pt1 S3 2.3494(13) 2_756 ?
Pt1 S4 2.3500(12) . ?
Pt1 S4 2.3501(12) 2_756 ?
Pt1 Ag2 3.2359(6) . ?
Pt1 Ag2 3.2360(6) 2_756 ?
Pt1 Ag1 3.2465(6) 2_756 ?
Pt1 Ag1 3.2465(6) . ?
Pt2 S1 2.3319(12) 2_756 ?
Pt2 S1 2.3319(12) . ?
Pt2 S2 2.3426(13) . ?
Pt2 S2 2.3427(13) 2_756 ?
Pt2 Ag2 3.2370(6) 2_756 ?
Pt2 Ag2 3.2371(6) . ?
Pt2 Ag1 3.3001(6) . ?
Pt2 Ag1 3.3002(6) 2_756 ?
Ag1 S1 2.3851(13) . ?
Ag1 S4 2.3943(13) . ?
Ag1 Ag2 3.1046(8) 2_756 ?
Ag1 Ag2 3.1142(8) . ?
Ag2 S2 2.3870(13) . ?
Ag2 S3 2.3912(13) . ?
Ag2 Ag1 3.1045(8) 2_756 ?
S1 C31 1.781(5) . ?
S2 C3 1.783(5) . ?
S3 C15 1.794(5) . ?
S4 C23 1.784(5) . ?
C3 C4 1.391(6) . ?
C3 C8 1.398(6) . ?
C4 C5 1.380(7) . ?
C4 H9 0.9300 . ?
C5 C6 1.375(8) . ?
C5 H8 0.9300 . ?
C6 C7 1.383(7) . ?
C6 C10 1.507(7) . ?
C7 C8 1.390(7) . ?
C7 H1 0.9300 . ?
C8 C9 1.500(7) . ?
C9 H3 0.9600 . ?
C9 H2 0.9600 . ?
C9 H4 0.9600 . ?
C10 H7 0.9600 . ?
C10 H5 0.9600 . ?
C10 H6 0.9600 . ?
C15 C20 1.384(6) . ?
C15 C16 1.396(6) . ?
C16 C17 1.391(7) . ?
C16 H18 0.9300 . ?
C17 C18 1.369(8) . ?
C17 H17 0.9300 . ?
C18 C19 1.377(8) . ?
C18 C22 1.522(7) . ?
C19 C20 1.395(7) . ?
C19 H10 0.9300 . ?
C20 C21 1.500(7) . ?
C21 H13 0.9600 . ?
C21 H11 0.9600 . ?
C21 H12 0.9600 . ?
C22 H15 0.9600 . ?
C22 H16 0.9600 . ?
C22 H14 0.9600 . ?
C23 C24 1.386(6) . ?
C23 C29 1.402(6) . ?
C24 C25 1.390(7) . ?
C24 H19 0.9300 . ?
C25 C26 1.387(7) . ?
C25 H27 0.9300 . ?
C26 C28 1.373(7) . ?
C26 C27 1.511(7) . ?
C27 H20 0.9600 . ?
C27 H22 0.9600 . ?
C27 H21 0.9600 . ?
C28 C29 1.377(7) . ?
C28 H23 0.9300 . ?
C29 C30 1.505(7) . ?
C30 H26 0.9600 . ?
C30 H25 0.9600 . ?
C30 H24 0.9600 . ?
C31 C37 1.386(7) . ?
C31 C32 1.403(6) . ?
C32 C33 1.385(7) . ?
C32 C38 1.503(7) . ?
C33 C34 1.377(7) . ?
C33 H33 0.9300 . ?
C34 C36 1.387(7) . ?
C34 C35 1.514(7) . ?
C35 H30 0.9600 . ?
C35 H28 0.9600 . ?
C35 H29 0.9600 . ?
C36 C37 1.387(7) . ?
C36 H32 0.9300 . ?
C37 H31 0.9300 . ?
C38 H38A 0.9600 . ?
C38 H38B 0.9600 . ?
C38 H38C 0.9600 . ?
C39 C40 1.432(10) . ?
C39 C39 1.514(15) 7_556 ?
C39 H39A 0.9700 . ?
C39 H39B 0.9700 . ?
C40 C41 1.525(11) . ?
C40 H40A 0.9700 . ?
C40 H40B 0.9700 . ?
C41 H41A 0.9600 . ?
C41 H41B 0.9600 . ?
C41 H41C 0.9600 . ?

loop_
_geom_torsion_atom_site_label_1
_geom_torsion_atom_site_label_2
_geom_torsion_atom_site_label_3
_geom_torsion_atom_site_label_4
_geom_torsion
_geom_torsion_site_symmetry_1
_geom_torsion_site_symmetry_2
_geom_torsion_site_symmetry_3
_geom_torsion_site_symmetry_4
_geom_torsion_publ_flag
Pt2 S2 C3 C4 100.0(4) . . . . ?
Ag2 S2 C3 C4 7.3(4) . . . . ?
Pt2 S2 C3 C8 -81.3(4) . . . . ?
Ag2 S2 C3 C8 -174.1(3) . . . . ?
C8 C3 C4 C5 0.7(8) . . . . ?
S2 C3 C4 C5 179.3(4) . . . . ?
C3 C4 C5 C6 -1.4(9) . . . . ?
C4 C5 C6 C7 1.6(9) . . . . ?
C4 C5 C6 C10 -178.9(6) . . . . ?
C5 C6 C7 C8 -1.3(8) . . . . ?
C10 C6 C7 C8 179.2(5) . . . . ?
C6 C7 C8 C3 0.6(7) . . . . ?
C6 C7 C8 C9 179.3(5) . . . . ?
C4 C3 C8 C7 -0.3(7) . . . . ?
S2 C3 C8 C7 -179.0(4) . . . . ?
C4 C3 C8 C9 -179.0(5) . . . . ?
S2 C3 C8 C9 2.3(6) . . . . ?
Pt1 S3 C15 C20 -82.2(4) . . . . ?
Ag2 S3 C15 C20 -174.3(3) . . . . ?
Pt1 S3 C15 C16 101.5(4) . . . . ?
Ag2 S3 C15 C16 9.4(4) . . . . ?
C20 C15 C16 C17 1.7(7) . . . . ?
S3 C15 C16 C17 177.9(4) . . . . ?
C15 C16 C17 C18 -1.2(8) . . . . ?
C16 C17 C18 C19 -0.5(8) . . . . ?
C16 C17 C18 C22 -180.0(5) . . . . ?
C17 C18 C19 C20 1.9(8) . . . . ?
C22 C18 C19 C20 -178.6(5) . . . . ?
C16 C15 C20 C19 -0.3(7) . . . . ?
S3 C15 C20 C19 -176.6(4) . . . . ?
C16 C15 C20 C21 179.1(5) . . . . ?
S3 C15 C20 C21 2.8(6) . . . . ?
C18 C19 C20 C15 -1.5(8) . . . . ?
C18 C19 C20 C21 179.0(5) . . . . ?
Pt1 S4 C23 C24 104.6(4) . . . . ?
Ag1 S4 C23 C24 12.4(4) . . . . ?
Pt1 S4 C23 C29 -77.8(4) . . . . ?
Ag1 S4 C23 C29 -170.0(3) . . . . ?
C29 C23 C24 C25 2.6(7) . . . . ?
S4 C23 C24 C25 -179.9(4) . . . . ?
C23 C24 C25 C26 -0.4(8) . . . . ?
C24 C25 C26 C28 -1.6(8) . . . . ?
C24 C25 C26 C27 178.0(5) . . . . ?
C25 C26 C28 C29 1.4(8) . . . . ?
C27 C26 C28 C29 -178.1(5) . . . . ?
C26 C28 C29 C23 0.7(8) . . . . ?
C26 C28 C29 C30 179.9(5) . . . . ?
C24 C23 C29 C28 -2.7(7) . . . . ?
S4 C23 C29 C28 179.7(4) . . . . ?
C24 C23 C29 C30 178.2(4) . . . . ?
S4 C23 C29 C30 0.5(6) . . . . ?
Pt2 S1 C31 C37 99.5(4) . . . . ?
Ag1 S1 C31 C37 2.3(4) . . . . ?
Pt2 S1 C31 C32 -85.0(4) . . . . ?
Ag1 S1 C31 C32 177.8(3) . . . . ?
C37 C31 C32 C33 1.2(7) . . . . ?
S1 C31 C32 C33 -174.4(4) . . . . ?
C37 C31 C32 C38 -179.6(4) . . . . ?
S1 C31 C32 C38 4.8(6) . . . . ?
C31 C32 C33 C34 -0.3(7) . . . . ?
C38 C32 C33 C34 -179.5(5) . . . . ?
C32 C33 C34 C36 -1.0(8) . . . . ?
C32 C33 C34 C35 178.0(5) . . . . ?
C33 C34 C36 C37 1.3(7) . . . . ?
C35 C34 C36 C37 -177.7(5) . . . . ?
C32 C31 C37 C36 -0.9(7) . . . . ?
S1 C31 C37 C36 174.5(4) . . . . ?
C34 C36 C37 C31 -0.4(7) . . . . ?
C39 C39 C40 C41 178.6(7) 7_556 . . . ?
